data_7224548
loop_
_publ_author_name
'Chen, Di-Ming'
'Tian, Jia-Yue'
'Fang, Shao-Ming'
'Liu, Chun-Sen'

_publ_section_title
;
 Two isomeric Zn(ii)-based metal--organic frameworks constructed from a
 bifunctional triazolate--carboxylate tecton exhibiting distinct gas
 sorption behaviors
;
_journal_issue 14
_journal_name_full CrystEngComm
_journal_page_first 2579
_journal_paper_doi 10.1039/C6CE00126B
_journal_volume 18
_journal_year 2016
_chemical_absolute_configuration unk
_chemical_formula_moiety '0.5(C36 H24 N12 O8 Zn2)'
_chemical_formula_sum 'C18 H12 N6 O4 Zn'
_chemical_formula_weight 441.71
_chemical_name_systematic
;
 ? 
;
_space_group_crystal_system monoclinic
_space_group_IT_number 7
_space_group_name_Hall 'P -2yac'
_space_group_name_H-M_alt 'P 1 n 1'
_symmetry_space_group_name_Hall 'P -2yac'
_symmetry_space_group_name_H-M 'P 1 n 1'
_atom_sites_solution_hydrogens geom
_atom_sites_solution_primary direct
_atom_sites_solution_secondary difmap
_audit_block_doi 10.5517/cc1khfs8
_audit_creation_date 2015-12-30
_audit_creation_method
;
Olex2 1.2
(compiled 2015.09.30 svn.r3233 for OlexSys, GUI svn.r5103)
;
_audit_update_record
;
2015-12-30 deposited with the CCDC.
2016-03-08 downloaded from the CCDC.
;
_cell_angle_alpha 90.00
_cell_angle_beta 90.00
_cell_angle_gamma 90.00
_cell_formula_units_Z 4
_cell_length_a 14.6252(7)
_cell_length_b 16.5703(7)
_cell_length_c 10.4179(5)
_cell_measurement_reflns_used 7831
_cell_measurement_temperature 273(2)
_cell_measurement_theta_max 27.6010
_cell_measurement_theta_min 4.0820
_cell_volume 2524.7(2)
_computing_cell_refinement
;
CrysAlisPro, Agilent Technologies,
Version 1.171.37.35 (release 13-08-2014 CrysAlis171 .NET)
(compiled Aug 13 2014,18:06:01)
;
_computing_data_collection
;
CrysAlisPro, Agilent Technologies,
Version 1.171.37.35 (release 13-08-2014 CrysAlis171 .NET)
(compiled Aug 13 2014,18:06:01)
;
_computing_data_reduction
;
CrysAlisPro, Agilent Technologies,
Version 1.171.37.35 (release 13-08-2014 CrysAlis171 .NET)
(compiled Aug 13 2014,18:06:01)
;
_computing_molecular_graphics 'Olex2 (Dolomanov et al., 2009)'
_computing_publication_material 'Olex2 (Dolomanov et al., 2009)'
_computing_structure_refinement 'XL (Sheldrick, 2008)'
_computing_structure_solution 'SHELXS-97 (Sheldrick, 1990)'
_diffrn_ambient_temperature 273.15
_diffrn_detector 'CCD plate'
_diffrn_detector_area_resol_mean 5.3031
_diffrn_detector_type AtlasS2
_diffrn_measured_fraction_theta_full 0.994
_diffrn_measured_fraction_theta_max 0.994
_diffrn_measurement_details
;
  1 omega   -2.00   86.00   1.0000   10.0000
omega____ theta____ kappa____ phi______ frames
    -       11.9291   38.0000  -30.0000 88

  2 omega  -13.00   13.00   1.0000   10.0000
omega____ theta____ kappa____ phi______ frames
    -      -11.9291  -99.0000 -180.0000 26

  3 omega  -18.00   28.00   1.0000   10.0000
omega____ theta____ kappa____ phi______ frames
    -      -11.9291  -99.0000  -60.0000 46

  4 omega  -13.00   83.00   1.0000   10.0000
omega____ theta____ kappa____ phi______ frames
    -       11.9291   38.0000 -150.0000 96

  5 omega  -55.00   34.00   1.0000   10.0000
omega____ theta____ kappa____ phi______ frames
    -       11.9291  -38.0000   30.0000 89

  6 omega   49.00   75.00   1.0000   10.0000
omega____ theta____ kappa____ phi______ frames
    -       11.9291 -178.0000    0.0000 26
;
_diffrn_measurement_device 'four-circle diffractometer'
_diffrn_measurement_device_type 'SuperNova, Dual, Cu at zero, AtlasS2'
_diffrn_measurement_method '\w scans'
_diffrn_orient_matrix_UB_11 -0.0287596000
_diffrn_orient_matrix_UB_12 -0.0270529000
_diffrn_orient_matrix_UB_13 -0.0341320000
_diffrn_orient_matrix_UB_21 -0.0389948000
_diffrn_orient_matrix_UB_22 0.0211980000
_diffrn_orient_matrix_UB_23 0.0222446000
_diffrn_orient_matrix_UB_31 0.0019771000
_diffrn_orient_matrix_UB_32 0.0255456000
_diffrn_orient_matrix_UB_33 -0.0545255000
_diffrn_radiation_monochromator mirror
_diffrn_radiation_probe x-ray
_diffrn_radiation_type MoK\a
_diffrn_radiation_wavelength 0.71073
_diffrn_reflns_av_R_equivalents 0.0424
_diffrn_reflns_av_unetI/netI 0.0553
_diffrn_reflns_limit_h_max 16
_diffrn_reflns_limit_h_min -16
_diffrn_reflns_limit_k_max 17
_diffrn_reflns_limit_k_min -18
_diffrn_reflns_limit_l_max 11
_diffrn_reflns_limit_l_min -11
_diffrn_reflns_number 17535
_diffrn_reflns_theta_full 23.26
_diffrn_reflns_theta_max 23.26
_diffrn_reflns_theta_min 3.44
_diffrn_source 'SuperNova (Mo) X-ray Source'
_exptl_absorpt_coefficient_mu 1.002
_exptl_absorpt_correction_T_max 1.00000
_exptl_absorpt_correction_T_min 0.79158
_exptl_absorpt_correction_type multi-scan
_exptl_absorpt_process_details
;
CrysAlisPro, Agilent Technologies,
Version 1.171.37.35 (release 13-08-2014 CrysAlis171 .NET)
(compiled Aug 13 2014,18:06:01)
Empirical absorption correction using spherical harmonics,
 implemented in SCALE3 ABSPACK scaling algorithm.
;
_exptl_crystal_density_diffrn 1.162
_exptl_crystal_density_method 'not measured'
_exptl_crystal_F_000 896
_exptl_crystal_size_max 0.3
_exptl_crystal_size_mid 0.2
_exptl_crystal_size_min 0.2
_refine_diff_density_max 0.554
_refine_diff_density_min -0.744
_refine_diff_density_rms 0.110
_refine_ls_abs_structure_details 'Flack H D (1983), Acta Cryst. A39, 876-881'
_refine_ls_abs_structure_Flack 0(10)
_refine_ls_extinction_method none
_refine_ls_goodness_of_fit_ref 1.117
_refine_ls_hydrogen_treatment constr
_refine_ls_matrix_type full
_refine_ls_number_parameters 523
_refine_ls_number_reflns 6397
_refine_ls_number_restraints 110
_refine_ls_restrained_S_all 1.124
_refine_ls_R_factor_all 0.0737
_refine_ls_R_factor_gt 0.0691
_refine_ls_shift/su_max 0.000
_refine_ls_shift/su_mean 0.000
_refine_ls_structure_factor_coef Fsqd
_refine_ls_weighting_details 'calc w=1/[\s^2^(Fo^2^)+(0.1110P)^2^+6.5071P] where P=(Fo^2^+2Fc^2^)/3'
_refine_ls_weighting_scheme calc
_refine_ls_wR_factor_gt 0.2073
_refine_ls_wR_factor_ref 0.2112
_reflns_number_gt 5758
_reflns_number_total 6397
_reflns_threshold_expression >2sigma(I)
_cod_data_source_file c6ce00126b2.cif
_cod_data_source_block 2
_cod_depositor_comments 'Adding full bibliography for 7224547--7224548.cif.'
_cod_database_code 7224548
_reflns_odcompleteness_completeness 99.59
_reflns_odcompleteness_iscentric 1
_reflns_odcompleteness_theta 26.32
_olex2_refinement_description
;
1. Others
 Fixed Uiso: H10(0.051) H16(0.042) H17(0.042) H22(0.059) H31(0.063) H32(0.099)
 H33(0.058) H35(0.038) H37(0.065) H38(0.053) H42(0.066) H44(0.068) H45(0.07)
 H47(0.075) H48(0.056) H49(0.069) H56(0.102) H60(0.085) H65(0.061) H73(0.081)
 H74(0.063) H2(0.059) H1AA(0.074) H0AA(0.081)
 Fixed X: H10(0.2505) H16(0.4322) H17(-0.1141) H22(0.1563) H31(0.1572)
 H32(0.0321) H33(0.23) H35(-0.282) H37(0.0539) H38(-0.0977) H42(0.0812) H44(-
 0.4285) H45(0.1133) H47(-0.5035) H48(-0.0203) H49(0.4703) H56(-0.4886) H60(-
 0.4779) H65(0.0693) H73(0.5809) H74(0.2706) H2(-0.0055) H1AA(0.1902) H0AA(-
 0.5588)
 Fixed Y: H10(0.4023) H16(0.0854) H17(0.4039) H22(0.3624) H31(0.5248)
 H32(0.2741) H33(0.4702) H35(0.085) H37(0.1421) H38(0.4705) H42(0.626) H44(-
 0.0154) H45(0.2768) H47(-0.1255) H48(0.3647) H49(-0.0288) H56(0.2113)
 H60(0.0842) H65(0.6252) H73(0.2132) H74(0.0016) H2(0.5183) H1AA(-0.1087) H0AA(-
 0.0265)
 Fixed Z: H10(0.8043) H16(0.8652) H17(1.3074) H22(1.1239) H31(0.7832)
 H32(0.7655) H33(1.0197) H35(1.3558) H37(1.1638) H38(0.5319) H42(0.6914)
 H44(1.4009) H45(1.3058) H47(1.342) H48(0.6309) H49(0.7221) H56(1.2293)
 H60(1.0547) H65(1.2149) H73(0.6181) H74(1.0856) H2(1.3111) H1AA(1.159)
 H0AA(0.9971)
;
_olex2_submission_special_instructions 'No special instructions were received'

loop_
_space_group_symop_id
_space_group_symop_operation_xyz
1 'x, y, z'
2 'x+1/2, -y, z+1/2'

loop_
_atom_site_label
_atom_site_type_symbol
_atom_site_fract_x
_atom_site_fract_y
_atom_site_fract_z
_atom_site_U_iso_or_equiv
_atom_site_adp_type
_atom_site_occupancy
_atom_site_calc_flag
_atom_site_refinement_flags_posn
_atom_site_refinement_flags_adp
Zn1 Zn -0.20280(7) 0.25382(5) 1.46398(8) 0.0294(3) Uani 1 d . .
Zn2 Zn 0.34048(7) 0.25255(6) 0.95685(9) 0.0315(3) Uani 1 d . .
O8 O 0.4361(6) 0.3025(5) 1.0895(8) 0.065(2) Uani 1 d . .
O5 O 0.2985(5) 0.1480(4) 1.0269(7) 0.0455(17) Uani 1 d . .
N8 N 0.4290(6) 0.2028(5) 0.8202(10) 0.052(2) Uani 1 d . U
O4 O -0.2960(6) 0.3051(5) 1.5934(7) 0.060(2) Uani 1 d . .
N2 N -0.2975(6) 0.2022(5) 1.3500(8) 0.044(2) Uani 1 d . U
C32 C 0.0739(8) 0.4300(5) 0.7193(10) 0.039(2) Uani 1 d . .
O1 O -0.1581(5) 0.1500(4) 1.5338(6) 0.0401(16) Uani 1 d . .
O7 O 0.3823(6) 0.3899(5) 0.9468(9) 0.069(3) Uani 1 d . .
O3 O -0.2395(6) 0.3877(6) 1.4573(10) 0.075(3) Uani 1 d . .
C35 C 0.2080(6) 0.3609(6) 0.8130(11) 0.043(3) Uani 1 d . .
H10 H 0.2505 0.4023 0.8043 0.051 Uiso 1 calc R .
O6 O 0.2157(6) 0.2236(5) 1.1500(9) 0.064(2) Uani 1 d . .
N1 N -0.3931(7) 0.1177(5) 1.2644(9) 0.052(2) Uani 1 d . U
N5 N -0.0890(5) 0.2930(5) 1.3731(7) 0.0352(18) Uani 1 d . .
N7 N 0.5234(6) 0.1204(5) 0.7290(9) 0.053(2) Uani 1 d . U
N11 N 0.2243(5) 0.2938(5) 0.8636(10) 0.053(2) Uani 1 d . .
C27 C 0.4559(7) 0.1273(6) 0.8160(8) 0.035(2) Uani 1 d . .
H16 H 0.4322 0.0854 0.8652 0.042 Uiso 1 calc R .
C17 C -0.0721(6) 0.3622(5) 1.3170(9) 0.035(2) Uani 1 d . .
H17 H -0.1141 0.4039 1.3074 0.042 Uiso 1 calc R .
N10 N 0.1218(6) 0.3648(5) 0.7736(8) 0.043(2) Uani 1 d . .
O2 O -0.0838(6) 0.2263(4) 1.6766(7) 0.059(2) Uani 1 d . .
N4 N 0.0154(6) 0.3642(4) 1.2750(8) 0.0367(18) Uani 1 d . .
C29 C -0.0213(7) 0.5604(6) 0.6061(9) 0.041(2) Uani 1 d . .
C15 C 0.1375(8) 0.4152(6) 1.1380(10) 0.049(2) Uani 1 d . U
H22 H 0.1563 0.3624 1.1239 0.059 Uiso 1 calc R .
C23 C 0.5734(7) 0.0520(5) 0.6880(8) 0.033(2) Uani 1 d . U
C28 C -0.0712(8) 0.6267(7) 0.5405(12) 0.053(3) Uani 1 d . .
C19 C 0.2340(7) 0.1578(6) 1.1035(9) 0.039(2) Uani 1 d . .
C14 C 0.0631(9) 0.4317(5) 1.2179(11) 0.042(2) Uani 1 d . U
C20 C 0.1749(6) 0.0843(5) 1.1332(9) 0.034(2) Uani 1 d . .
C2 C -0.5465(7) -0.0881(6) 1.1668(9) 0.041(2) Uani 1 d . .
C31 C 0.1051(8) 0.5139(7) 0.7349(11) 0.052(3) Uani 1 d . .
H31 H 0.1572 0.5248 0.7832 0.063 Uiso 1 calc R .
C36 C 0.0891(9) 0.2915(7) 0.7935(16) 0.083(5) Uani 1 d . .
H32 H 0.0321 0.2741 0.7655 0.099 Uiso 1 calc R .
C16 C 0.1839(8) 0.4804(7) 1.0790(10) 0.049(2) Uani 1 d . U
H33 H 0.2300 0.4702 1.0197 0.058 Uiso 1 calc R .
N6 N -0.0089(6) 0.2465(4) 1.3631(11) 0.051(3) Uani 1 d . .
C9 C -0.3181(7) 0.1278(5) 1.3281(8) 0.032(2) Uani 1 d . U
H35 H -0.2820 0.0850 1.3558 0.038 Uiso 1 calc R .
C11 C 0.1610(8) 0.5591(7) 1.1092(12) 0.055(2) Uani 1 d . U
C21 C 0.0815(9) 0.0916(7) 1.1644(10) 0.054(3) Uani 1 d . .
H37 H 0.0539 0.1421 1.1638 0.065 Uiso 1 calc R .
C34 C -0.0481(7) 0.4814(6) 0.5850(10) 0.044(3) Uani 1 d . .
H38 H -0.0977 0.4705 0.5319 0.053 Uiso 1 calc R .
N12 N 0.1467(8) 0.2466(5) 0.8572(14) 0.069(4) Uani 1 d . .
C30 C 0.0599(10) 0.5736(6) 0.6809(10) 0.055(3) Uani 1 d . .
H42 H 0.0812 0.6260 0.6914 0.066 Uiso 1 calc R .
C4 C -0.4533(8) -0.0189(7) 1.3189(11) 0.056(3) Uani 1 d . .
H44 H -0.4285 -0.0154 1.4009 0.068 Uiso 1 calc R .
C18 C 0.0521(8) 0.2911(6) 1.3142(12) 0.059(3) Uani 1 d . .
H45 H 0.1133 0.2768 1.3058 0.070 Uiso 1 calc R .
C10 C -0.2909(8) 0.3756(7) 1.5534(11) 0.050(3) Uani 1 d . .
C3 C -0.5003(9) -0.0822(7) 1.2853(11) 0.063(3) Uani 1 d . .
H47 H -0.5035 -0.1255 1.3420 0.075 Uiso 1 calc R .
C33 C -0.0002(8) 0.4173(7) 0.6441(9) 0.047(3) Uani 1 d . .
H48 H -0.0203 0.3647 0.6309 0.056 Uiso 1 calc R .
C22 C 0.5309(8) -0.0241(6) 0.6961(13) 0.057(3) Uani 1 d . .
H49 H 0.4703 -0.0288 0.7221 0.069 Uiso 1 calc R .
C5 C -0.4404(10) 0.0443(7) 1.2303(12) 0.056(3) Uani 1 d . U
C8 C -0.4300(12) 0.1982(9) 1.2570(14) 0.085(4) Uani 1 d . U
H56 H -0.4886 0.2113 1.2293 0.102 Uiso 1 calc R .
C6 C -0.4834(10) 0.0411(8) 1.1115(12) 0.071(4) Uani 1 d . U
H60 H -0.4779 0.0842 1.0547 0.085 Uiso 1 calc R .
N9 N 0.4759(9) 0.2484(5) 0.7348(12) 0.067(3) Uani 1 d . U
C12 C 0.0868(8) 0.5726(6) 1.1957(11) 0.051(2) Uani 1 d . U
H65 H 0.0693 0.6252 1.2149 0.061 Uiso 1 calc R .
C26 C 0.5373(9) 0.1986(6) 0.6788(13) 0.068(3) Uani 1 d . U
H73 H 0.5809 0.2132 0.6181 0.081 Uiso 1 calc R .
C25 C 0.2122(8) 0.0079(7) 1.1194(10) 0.052(3) Uani 1 d . .
H74 H 0.2706 0.0016 1.0856 0.063 Uiso 1 calc R .
N3 N -0.3685(11) 0.2496(6) 1.2950(13) 0.078(4) Uani 1 d . U
C1 C -0.1015(7) 0.1607(6) 1.6225(10) 0.044(2) Uani 1 d . .
C13 C 0.0405(7) 0.5088(6) 1.2514(11) 0.049(2) Uani 1 d . U
H2 H -0.0055 0.5183 1.3111 0.059 Uiso 1 calc R .
C24 C 0.1621(9) -0.0584(6) 1.1561(11) 0.061(4) Uani 1 d . .
H1AA H 0.1902 -0.1087 1.1590 0.074 Uiso 1 calc R .
C7 C -0.5330(10) -0.0236(8) 1.0785(12) 0.067(3) Uani 1 d . U
H0AA H -0.5588 -0.0265 0.9971 0.081 Uiso 1 calc R .

loop_
_atom_site_aniso_label
_atom_site_aniso_U_11
_atom_site_aniso_U_22
_atom_site_aniso_U_33
_atom_site_aniso_U_23
_atom_site_aniso_U_13
_atom_site_aniso_U_12
Zn1 0.0291(7) 0.0206(6) 0.0385(7) 0.0003(4) 0.0059(5) -0.0019(4)
Zn2 0.0264(6) 0.0222(7) 0.0459(7) -0.0016(4) -0.0047(5) 0.0009(4)
O8 0.080(6) 0.036(5) 0.080(5) -0.016(4) -0.021(4) -0.016(4)
O5 0.035(4) 0.026(4) 0.075(4) 0.012(3) 0.007(4) 0.001(3)
N8 0.047(5) 0.024(4) 0.084(6) 0.003(4) 0.022(4) 0.010(4)
O4 0.077(6) 0.044(5) 0.057(5) -0.012(4) -0.010(4) 0.018(4)
N2 0.042(5) 0.032(5) 0.060(4) 0.007(4) -0.028(4) 0.000(4)
C32 0.040(6) 0.028(5) 0.049(5) -0.013(5) -0.007(4) -0.010(5)
O1 0.030(4) 0.045(4) 0.045(4) 0.016(3) -0.007(3) 0.005(3)
O7 0.055(5) 0.057(5) 0.096(6) -0.032(5) -0.043(5) 0.017(4)
O3 0.042(5) 0.075(6) 0.110(7) -0.032(5) 0.030(5) 0.000(4)
C35 0.019(5) 0.019(5) 0.091(7) 0.013(5) -0.001(5) -0.001(4)
O6 0.068(6) 0.027(4) 0.097(6) -0.006(4) 0.032(5) -0.013(4)
N1 0.056(5) 0.035(4) 0.065(5) -0.011(4) -0.017(4) 0.001(4)
N5 0.027(4) 0.039(5) 0.039(4) 0.007(4) 0.002(3) -0.002(4)
N7 0.054(5) 0.025(4) 0.080(6) -0.001(4) 0.033(5) 0.005(4)
N11 0.015(4) 0.034(5) 0.110(7) 0.013(5) -0.007(4) -0.009(4)
C27 0.042(6) 0.035(6) 0.029(4) -0.005(4) 0.008(4) -0.011(4)
C17 0.027(5) 0.027(5) 0.051(5) -0.011(4) 0.007(4) 0.005(4)
N10 0.029(5) 0.029(5) 0.070(5) 0.004(4) -0.026(4) -0.007(4)
O2 0.079(6) 0.032(4) 0.067(5) -0.007(4) -0.040(4) 0.005(4)
N4 0.039(5) 0.019(4) 0.053(4) -0.001(3) 0.015(4) -0.011(3)
C29 0.036(6) 0.047(6) 0.040(5) -0.002(4) -0.021(4) 0.001(5)
C15 0.061(5) 0.034(5) 0.053(5) -0.012(4) 0.028(4) 0.005(4)
C23 0.036(5) 0.030(4) 0.033(5) -0.003(4) 0.013(4) 0.003(4)
C28 0.048(7) 0.034(7) 0.077(8) 0.021(6) 0.012(6) 0.002(5)
C19 0.033(6) 0.037(6) 0.048(5) 0.002(4) 0.000(5) 0.007(5)
C14 0.048(5) 0.027(4) 0.051(4) -0.002(4) 0.026(4) 0.002(5)
C20 0.026(5) 0.028(5) 0.047(5) 0.011(4) 0.007(4) 0.003(4)
C2 0.046(6) 0.032(5) 0.046(5) -0.015(4) -0.007(5) -0.005(5)
C31 0.049(7) 0.042(7) 0.066(7) 0.000(5) -0.026(5) -0.001(5)
C36 0.056(8) 0.029(6) 0.163(13) 0.035(7) -0.071(9) -0.017(6)
C16 0.056(5) 0.040(5) 0.049(5) -0.004(4) 0.020(4) -0.005(4)
N6 0.023(5) 0.041(6) 0.090(7) 0.009(4) 0.032(5) 0.012(4)
C9 0.029(5) 0.027(5) 0.039(4) 0.001(4) -0.003(4) -0.001(4)
C11 0.045(5) 0.045(5) 0.074(5) -0.002(5) 0.018(5) -0.006(4)
C21 0.059(8) 0.051(7) 0.053(6) -0.015(5) -0.004(6) 0.016(6)
C34 0.045(6) 0.030(6) 0.058(6) 0.018(5) -0.005(5) 0.007(5)
N12 0.046(7) 0.038(6) 0.124(10) 0.012(5) -0.047(7) 0.001(4)
C30 0.093(10) 0.018(5) 0.053(7) -0.002(4) -0.020(7) -0.006(6)
C4 0.053(7) 0.057(7) 0.058(6) 0.012(6) -0.007(5) 0.004(6)
C18 0.041(7) 0.038(6) 0.097(9) -0.002(6) 0.029(6) -0.001(5)
C10 0.040(6) 0.057(8) 0.053(6) -0.009(5) -0.003(5) 0.004(5)
C3 0.081(9) 0.046(7) 0.061(7) 0.027(6) -0.005(6) -0.005(7)
C33 0.045(6) 0.049(7) 0.045(5) 0.008(5) -0.006(5) -0.004(5)
C22 0.049(7) 0.023(6) 0.099(9) -0.001(6) 0.025(7) 0.001(5)
C5 0.059(6) 0.051(6) 0.059(6) -0.010(5) -0.017(5) 0.010(6)
C8 0.081(8) 0.065(7) 0.109(8) 0.022(6) -0.034(7) 0.007(7)
C6 0.088(8) 0.061(7) 0.064(6) 0.006(5) -0.033(6) -0.022(6)
N9 0.076(6) 0.036(5) 0.088(6) 0.009(4) 0.041(5) 0.008(4)
C12 0.048(5) 0.034(4) 0.071(5) 0.003(4) 0.042(5) 0.000(4)
C26 0.082(6) 0.037(5) 0.084(6) 0.017(5) 0.039(5) 0.002(5)
C25 0.047(6) 0.052(7) 0.057(6) -0.012(5) 0.026(5) -0.025(6)
N3 0.089(8) 0.048(6) 0.097(7) -0.001(5) -0.047(6) 0.010(5)
C1 0.034(6) 0.039(6) 0.059(6) 0.003(5) -0.004(5) -0.002(5)
C13 0.043(5) 0.036(5) 0.069(5) 0.009(4) 0.045(4) 0.003(4)
C24 0.088(10) 0.022(5) 0.075(7) -0.020(5) 0.049(7) -0.015(6)
C7 0.093(8) 0.049(6) 0.060(6) 0.022(5) -0.025(6) -0.011(6)

loop_
_atom_type_symbol
_atom_type_description
_atom_type_scat_dispersion_real
_atom_type_scat_dispersion_imag
_atom_type_scat_source
C C 0.0033 0.0016 'International Tables Vol C Tables 4.2.6.8 and 6.1.1.4'
H H 0.0000 0.0000 'International Tables Vol C Tables 4.2.6.8 and 6.1.1.4'
N N 0.0061 0.0033 'International Tables Vol C Tables 4.2.6.8 and 6.1.1.4'
O O 0.0106 0.0060 'International Tables Vol C Tables 4.2.6.8 and 6.1.1.4'
Zn Zn 0.2839 1.4301 'International Tables Vol C Tables 4.2.6.8 and 6.1.1.4'

loop_
_geom_angle_atom_site_label_1
_geom_angle_atom_site_label_2
_geom_angle_atom_site_label_3
_geom_angle
_geom_angle_site_symmetry_1
_geom_angle_site_symmetry_3
O4 Zn1 O3 58.2(3) . .
N2 Zn1 O4 96.0(4) . .
N2 Zn1 O3 103.5(4) . .
N2 Zn1 N5 115.2(4) . .
O1 Zn1 O4 109.3(3) . .
O1 Zn1 N2 94.3(3) . .
O1 Zn1 O3 159.0(3) . .
O1 Zn1 N5 100.3(3) . .
N5 Zn1 O4 134.9(3) . .
N5 Zn1 O3 82.4(3) . .
O8 Zn2 O7 59.0(3) . .
O5 Zn2 O8 107.7(3) . .
O5 Zn2 N8 95.6(3) . .
O5 Zn2 O7 160.4(3) . .
O5 Zn2 N11 102.0(3) . .
N8 Zn2 O8 100.9(4) . .
N8 Zn2 O7 100.9(3) . .
N11 Zn2 O8 135.4(3) . .
N11 Zn2 N8 108.5(4) . .
N11 Zn2 O7 82.7(3) . .
C28 O8 Zn2 92.4(7) 2_565 .
C19 O5 Zn2 110.8(6) . .
C27 N8 Zn2 125.7(7) . .
C27 N8 N9 111.0(8) . .
N9 N8 Zn2 122.7(6) . .
C10 O4 Zn1 97.2(7) . .
C9 N2 Zn1 132.1(7) . .
C9 N2 N3 106.6(8) . .
N3 N2 Zn1 120.3(7) . .
N10 C32 C31 121.8(9) . .
C33 C32 N10 120.8(9) . .
C33 C32 C31 117.4(10) . .
C1 O1 Zn1 111.4(6) . .
C28 O7 Zn2 83.8(7) 2_565 .
C10 O3 Zn1 87.8(8) . .
N11 C35 H10 124.6 . .
N11 C35 N10 110.8(8) . .
N10 C35 H10 124.6 . .
C9 N1 C5 130.0(10) . .
C9 N1 C8 103.0(9) . .
C8 N1 C5 126.0(11) . .
C17 N5 Zn1 130.2(6) . .
C17 N5 N6 106.8(7) . .
N6 N5 Zn1 123.0(6) . .
C27 N7 C23 130.6(8) . .
C27 N7 C26 106.1(8) . .
C26 N7 C23 123.3(8) . .
C35 N11 Zn2 130.2(7) . .
C35 N11 N12 109.1(8) . .
N12 N11 Zn2 120.6(6) . .
N8 C27 N7 108.9(8) . .
N8 C27 H16 125.6 . .
N7 C27 H16 125.6 . .
N5 C17 H17 124.9 . .
N5 C17 N4 110.1(8) . .
N4 C17 H17 124.9 . .
C35 N10 C32 129.4(8) . .
C36 N10 C32 126.1(9) . .
C36 N10 C35 104.5(8) . .
C17 N4 C14 127.4(8) . .
C17 N4 C18 104.4(8) . .
C18 N4 C14 127.6(9) . .
C34 C29 C28 119.1(10) . .
C34 C29 C30 117.7(9) . .
C30 C29 C28 122.9(10) . .
C14 C15 H22 120.5 . .
C14 C15 C16 118.9(9) . .
C16 C15 H22 120.5 . .
C22 C23 N7 118.1(9) . .
C24 C23 N7 120.7(9) 2_554 .
C24 C23 C22 120.8(9) 2_554 .
O8 C28 Zn2 57.2(5) 2_464 2_464
O8 C28 C29 116.9(11) 2_464 .
O7 C28 Zn2 67.6(7) 2_464 2_464
O7 C28 O8 124.7(11) 2_464 2_464
O7 C28 C29 118.4(10) 2_464 .
C29 C28 Zn2 172.7(9) . 2_464
O5 C19 C20 117.0(8) . .
O6 C19 O5 122.4(9) . .
O6 C19 C20 120.5(9) . .
C15 C14 N4 118.0(8) . .
C13 C14 N4 120.2(9) . .
C13 C14 C15 121.6(9) . .
C21 C20 C19 121.8(9) . .
C25 C20 C19 119.0(8) . .
C25 C20 C21 118.9(9) . .
C3 C2 C1 125.1(10) . 2_454
C3 C2 C7 116.5(10) . .
C7 C2 C1 118.2(9) . 2_454
C32 C31 H31 119.8 . .
C30 C31 C32 120.4(10) . .
C30 C31 H31 119.8 . .
N10 C36 H32 124.1 . .
N12 C36 N10 111.7(10) . .
N12 C36 H32 124.1 . .
C15 C16 H33 119.9 . .
C11 C16 C15 120.3(10) . .
C11 C16 H33 119.9 . .
C18 N6 N5 107.3(8) . .
N2 C9 N1 114.4(9) . .
N2 C9 H35 122.8 . .
N1 C9 H35 122.8 . .
C16 C11 C10 120.4(10) . 2_564
C16 C11 C12 118.4(10) . .
C10 C11 C12 121.2(10) 2_564 .
C20 C21 H37 119.8 . .
C22 C21 C20 120.3(10) 2_455 .
C22 C21 H37 119.8 2_455 .
C29 C34 H38 120.0 . .
C29 C34 C33 120.1(10) . .
C33 C34 H38 120.0 . .
C36 N12 N11 103.3(9) . .
C29 C30 H42 118.9 . .
C31 C30 C29 122.2(10) . .
C31 C30 H42 118.9 . .
C3 C4 H44 120.2 . .
C3 C4 C5 119.5(11) . .
C5 C4 H44 120.2 . .
N4 C18 H45 124.6 . .
N6 C18 N4 110.9(10) . .
N6 C18 H45 124.6 . .
O4 C10 O3 116.7(10) . .
O4 C10 C11 123.4(11) . 2_465
O3 C10 C11 119.9(11) . 2_465
C2 C3 H47 118.5 . .
C4 C3 C2 123.0(10) . .
C4 C3 H47 118.5 . .
C32 C33 C34 122.1(10) . .
C32 C33 H48 119.0 . .
C34 C33 H48 119.0 . .
C23 C22 H49 120.8 . .
C21 C22 C23 118.3(10) 2_554 .
C21 C22 H49 120.8 2_554 .
C4 C5 N1 121.9(11) . .
C6 C5 N1 117.9(11) . .
C6 C5 C4 119.7(12) . .
N1 C8 H56 125.3 . .
N3 C8 N1 109.3(12) . .
N3 C8 H56 125.3 . .
C5 C6 H60 119.9 . .
C7 C6 C5 120.3(12) . .
C7 C6 H60 119.9 . .
C26 N9 N8 106.2(8) . .
C11 C12 H65 119.4 . .
C13 C12 C11 121.1(9) . .
C13 C12 H65 119.4 . .
N7 C26 H73 126.1 . .
N9 C26 N7 107.8(9) . .
N9 C26 H73 126.1 . .
C20 C25 H74 120.3 . .
C24 C25 C20 119.4(10) . .
C24 C25 H74 120.3 . .
C8 N3 N2 105.4(9) . .
O1 C1 C2 117.4(9) . 2
O2 C1 O1 126.3(9) . .
O2 C1 C2 116.2(9) . 2
C14 C13 C12 119.4(9) . .
C14 C13 H2 120.3 . .
C12 C13 H2 120.3 . .
C23 C24 C25 121.3(10) 2_455 .
C23 C24 H1AA 119.3 2_455 .
C25 C24 H1AA 119.3 . .
C2 C7 H0AA 119.6 . .
C6 C7 C2 120.7(11) . .
C6 C7 H0AA 119.6 . .

loop_
_geom_bond_atom_site_label_1
_geom_bond_atom_site_label_2
_geom_bond_distance
_geom_bond_site_symmetry_2
Zn1 O4 2.097(8) .
Zn1 N2 2.015(8) .
Zn1 O1 1.980(6) .
Zn1 O3 2.284(10) .
Zn1 N5 2.021(8) .
Zn2 O8 2.133(8) .
Zn2 O5 1.978(6) .
Zn2 N8 2.093(9) .
Zn2 O7 2.358(9) .
Zn2 N11 2.073(9) .
O8 C28 1.284(14) 2_565
O5 C19 1.247(12) .
N8 C27 1.312(12) .
N8 N9 1.355(13) .
O4 C10 1.243(14) .
N2 C9 1.289(12) .
N2 N3 1.422(14) .
C32 N10 1.408(12) .
C32 C31 1.472(14) .
C32 C33 1.354(15) .
O1 C1 1.254(12) .
O7 C28 1.221(15) 2_565
O3 C10 1.267(14) .
C35 H10 0.9300 .
C35 N11 1.252(12) .
C35 N10 1.327(13) .
O6 C19 1.222(12) .
N1 C9 1.294(13) .
N1 C5 1.443(15) .
N1 C8 1.441(16) .
N5 C17 1.312(12) .
N5 N6 1.407(11) .
N7 C27 1.345(12) .
N7 C23 1.415(12) .
N7 C26 1.412(13) .
N11 N12 1.380(13) .
C27 H16 0.9300 .
C17 H17 0.9300 .
C17 N4 1.353(12) .
N10 C36 1.320(13) .
O2 C1 1.251(12) .
N4 C14 1.445(12) .
N4 C18 1.386(14) .
C29 C28 1.486(15) .
C29 C34 1.383(15) .
C29 C30 1.436(16) .
C15 H22 0.9300 .
C15 C14 1.397(15) .
C15 C16 1.415(15) .
C23 C22 1.409(14) .
C23 C24 1.343(17) 2_554
C28 Zn2 2.536(11) 2_464
C28 O8 1.284(14) 2_464
C28 O7 1.221(15) 2_464
C19 C20 1.525(13) .
C14 C13 1.364(13) .
C20 C21 1.408(15) .
C20 C25 1.386(14) .
C2 C3 1.411(16) .
C2 C1 1.519(14) 2_454
C2 C7 1.423(15) .
C31 H31 0.9300 .
C31 C30 1.316(15) .
C36 H32 0.9300 .
C36 N12 1.306(15) .
C16 H33 0.9300 .
C16 C11 1.384(15) .
N6 C18 1.265(14) .
C9 H35 0.9300 .
C11 C10 1.415(16) 2_564
C11 C12 1.428(14) .
C21 H37 0.9300 .
C21 C22 1.381(16) 2_455
C34 H38 0.9300 .
C34 C33 1.413(14) .
C30 H42 0.9300 .
C4 H44 0.9300 .
C4 C3 1.302(17) .
C4 C5 1.409(16) .
C18 H45 0.9300 .
C10 C11 1.415(16) 2_465
C3 H47 0.9300 .
C33 H48 0.9300 .
C22 C21 1.381(16) 2_554
C22 H49 0.9300 .
C5 C6 1.389(17) .
C8 H56 0.9300 .
C8 N3 1.300(19) .
C6 H60 0.9300 .
C6 C7 1.340(18) .
N9 C26 1.352(15) .
C12 H65 0.9300 .
C12 C13 1.383(13) .
C26 H73 0.9300 .
C25 H74 0.9300 .
C25 C24 1.375(14) .
C1 C2 1.519(14) 2
C13 H2 0.9300 .
C24 C23 1.343(17) 2_455
C24 H1AA 0.9300 .
C7 H0AA 0.9300 .

loop_
_geom_torsion_atom_site_label_1
_geom_torsion_atom_site_label_2
_geom_torsion_atom_site_label_3
_geom_torsion_atom_site_label_4
_geom_torsion
_geom_torsion_site_symmetry_1
_geom_torsion_site_symmetry_4
Zn1 O4 C10 O3 2.3(11) . .
Zn1 O4 C10 C11 -178.0(10) . 2_465
Zn1 N2 C9 N1 169.2(8) . .
Zn1 N2 N3 C8 -163.7(10) . .
Zn1 O1 C1 O2 10.4(13) . .
Zn1 O1 C1 C2 -167.5(7) . 2
Zn1 O3 C10 O4 -2.1(10) . .
Zn1 O3 C10 C11 178.2(10) . 2_465
Zn1 N5 C17 N4 176.3(6) . .
Zn1 N5 N6 C18 -172.7(8) . .
Zn2 O5 C19 O6 -16.1(13) . .
Zn2 O5 C19 C20 161.3(6) . .
Zn2 N8 C27 N7 -170.0(7) . .
Zn2 N8 N9 C26 169.2(9) . .
Zn2 N11 N12 C36 179.7(10) . .
O8 Zn2 O5 C19 85.0(7) . .
O8 Zn2 N8 C27 96.1(9) . .
O8 Zn2 N8 N9 -74.2(11) . .
O8 Zn2 O7 C28 -1.5(7) . 2_565
O8 Zn2 N11 C35 40.5(13) . .
O8 Zn2 N11 N12 -135.1(9) . .
O5 Zn2 O8 C28 -162.7(6) . 2_565
O5 Zn2 N8 C27 -13.2(10) . .
O5 Zn2 N8 N9 176.5(10) . .
O5 Zn2 O7 C28 49.3(12) . 2_565
O5 Zn2 N11 C35 171.8(11) . .
O5 Zn2 N11 N12 -3.8(10) . .
O5 C19 C20 C21 -149.7(10) . .
O5 C19 C20 C25 25.2(14) . .
N8 Zn2 O8 C28 97.8(7) . 2_565
N8 Zn2 O5 C19 -171.7(7) . .
N8 Zn2 O7 C28 -97.7(7) . 2_565
N8 Zn2 N11 C35 -88.1(11) . .
N8 Zn2 N11 N12 96.3(10) . .
N8 N9 C26 N7 2.5(16) . .
O4 Zn1 N2 C9 -112.3(10) . .
O4 Zn1 N2 N3 55.0(10) . .
O4 Zn1 O1 C1 -75.3(7) . .
O4 Zn1 O3 C10 1.3(6) . .
O4 Zn1 N5 C17 -42.2(10) . .
O4 Zn1 N5 N6 135.9(8) . .
N2 Zn1 O4 C10 -103.5(7) . .
N2 Zn1 O1 C1 -173.2(7) . .
N2 Zn1 O3 C10 90.0(7) . .
N2 Zn1 N5 C17 87.0(9) . .
N2 Zn1 N5 N6 -94.9(8) . .
C32 N10 C36 N12 -173.4(12) . .
C32 C31 C30 C29 0.5(19) . .
O1 Zn1 O4 C10 159.8(6) . .
O1 Zn1 N2 C9 -2.3(10) . .
O1 Zn1 N2 N3 165.0(10) . .
O1 Zn1 O3 C10 -56.8(11) . .
O1 Zn1 N5 C17 -173.2(8) . .
O1 Zn1 N5 N6 4.9(8) . .
O7 Zn2 O8 C28 1.5(6) . 2_565
O7 Zn2 O5 C19 40.8(13) . .
O7 Zn2 N8 C27 156.2(9) . .
O7 Zn2 N8 N9 -14.1(11) . .
O7 Zn2 N11 C35 11.1(11) . .
O7 Zn2 N11 N12 -164.5(10) . .
O3 Zn1 O4 C10 -1.4(6) . .
O3 Zn1 N2 C9 -170.9(9) . .
O3 Zn1 N2 N3 -3.6(10) . .
O3 Zn1 O1 C1 -25.5(12) . .
O3 Zn1 N5 C17 -14.3(8) . .
O3 Zn1 N5 N6 163.8(8) . .
C35 N11 N12 C36 3.2(16) . .
C35 N10 C36 N12 8.0(17) . .
O6 C19 C20 C21 27.7(15) . .
O6 C19 C20 C25 -157.3(10) . .
N1 C5 C6 C7 -175.9(13) . .
N1 C8 N3 N2 -10.6(16) . .
N5 Zn1 O4 C10 31.6(8) . .
N5 Zn1 N2 C9 101.2(10) . .
N5 Zn1 N2 N3 -91.5(10) . .
N5 Zn1 O1 C1 70.2(7) . .
N5 Zn1 O3 C10 -155.8(7) . .
N5 C17 N4 C14 -174.5(9) . .
N5 C17 N4 C18 -2.1(11) . .
N5 N6 C18 N4 -7.2(14) . .
N7 C23 C22 C21 -175.7(10) . 2_554
N11 Zn2 O8 C28 -33.3(9) . 2_565
N11 Zn2 O5 C19 -61.4(7) . .
N11 Zn2 N8 C27 -117.8(9) . .
N11 Zn2 N8 N9 71.9(11) . .
N11 Zn2 O7 C28 154.7(8) . 2_565
N11 C35 N10 C32 175.8(10) . .
N11 C35 N10 C36 -5.7(14) . .
C27 N8 N9 C26 -2.4(16) . .
C27 N7 C23 C22 27.4(17) . .
C27 N7 C23 C24 -145.2(12) . 2_554
C27 N7 C26 N9 -1.8(15) . .
C17 N5 N6 C18 5.8(13) . .
C17 N4 C14 C15 -155.8(11) . .
C17 N4 C14 C13 30.0(18) . .
C17 N4 C18 N6 6.0(13) . .
N10 C32 C31 C30 178.7(12) . .
N10 C32 C33 C34 -178.0(10) . .
N10 C35 N11 Zn2 -174.4(8) . .
N10 C35 N11 N12 1.6(14) . .
N10 C36 N12 N11 -7.0(18) . .
N4 C14 C13 C12 -179.9(12) . .
C29 C34 C33 C32 -1.9(16) . .
C15 C14 C13 C12 6(2) . .
C15 C16 C11 C10 178.0(11) . 2_564
C15 C16 C11 C12 -3.2(18) . .
C23 N7 C27 N8 -178.8(11) . .
C23 N7 C26 N9 177.4(12) . .
C28 C29 C34 C33 178.6(10) . .
C28 C29 C30 C31 -177.7(11) . .
C19 C20 C21 C22 -177.3(10) . 2_455
C19 C20 C25 C24 174.6(10) . .
C14 N4 C18 N6 178.3(10) . .
C14 C15 C16 C11 5.7(18) . .
C20 C25 C24 C23 9.5(18) . 2_455
C31 C32 N10 C35 -20.0(17) . .
C31 C32 N10 C36 161.7(13) . .
C31 C32 C33 C34 -1.7(16) . .
C16 C15 C14 N4 178.6(10) . .
C16 C15 C14 C13 -7(2) . .
C16 C11 C12 C13 2(2) . .
N6 N5 C17 N4 -2.0(11) . .
C9 N2 N3 C8 6.5(15) . .
C9 N1 C5 C4 44.3(19) . .
C9 N1 C5 C6 -143.6(13) . .
C9 N1 C8 N3 10.9(15) . .
C11 C12 C13 C14 -3(2) . .
C21 C20 C25 C24 -10.3(16) . .
C34 C29 C28 Zn2 125(6) . 2_464
C34 C29 C28 O8 159.7(10) . 2_464
C34 C29 C28 O7 -18.5(15) . 2_464
C34 C29 C30 C31 -4.1(18) . .
C30 C29 C28 Zn2 -61(7) . 2_464
C30 C29 C28 O8 -26.8(16) . 2_464
C30 C29 C28 O7 155.1(11) . 2_464
C30 C29 C34 C33 4.7(15) . .
C4 C5 C6 C7 -4(2) . .
C18 N4 C14 C15 33.5(18) . .
C18 N4 C14 C13 -140.6(12) . .
C10 C11 C12 C13 -179.2(12) 2_564 .
C3 C2 C7 C6 -4.1(19) . .
C3 C4 C5 N1 176.7(12) . .
C3 C4 C5 C6 4.8(19) . .
C33 C32 N10 C35 156.1(11) . .
C33 C32 N10 C36 -22.1(18) . .
C33 C32 C31 C30 2.4(17) . .
C5 N1 C9 N2 -175.3(11) . .
C5 N1 C8 N3 -179.9(12) . .
C5 C4 C3 C2 -6(2) . .
C5 C6 C7 C2 3(2) . .
C8 N1 C9 N2 -6.8(13) . .
C8 N1 C5 C4 -121.9(14) . .
C8 N1 C5 C6 50.2(19) . .
N9 N8 C27 N7 1.2(14) . .
C26 N7 C27 N8 0.4(12) . .
C26 N7 C23 C22 -151.6(12) . .
C26 N7 C23 C24 35.8(16) . 2_554
C25 C20 C21 C22 7.8(16) . 2_455
N3 N2 C9 N1 0.7(13) . .
C1 C2 C3 C4 179.5(11) 2_454 .
C1 C2 C7 C6 -178.7(12) 2_454 .
C24 C23 C22 C21 -3.1(17) 2_554 2_554
C7 C2 C3 C4 5.4(19) . .

loop_
_platon_squeeze_void_nr
_platon_squeeze_void_average_x
_platon_squeeze_void_average_y
_platon_squeeze_void_average_z
_platon_squeeze_void_volume
_platon_squeeze_void_count_electrons
_platon_squeeze_void_content
1 0.799 0.254 -0.012 469 59 ' '
2 0.299 0.377 0.488 469 59 ' '
